data_7013282
loop_
_publ_author_name
'Bjernemose, Jens K.'
'McKenzie, Christine J.'
'Raithby, Paul R.'
'Teat, Simon J.'

_publ_section_title
;
 Structural characterisation of a water intercalated bis-amide tecton
 and copper promoted monohydration of a dinitrile
;
_journal_issue 13
_journal_name_full 'Dalton Transactions'
_journal_page_first 2639
_journal_paper_doi 10.1039/b306169h
_journal_year 2003
_chemical_compound_source 'synthesis as described'
_chemical_formula_moiety 'Cu 2+, (C4 H2 N3 O -)2, H2 O, H2 O'
_chemical_formula_structural '{[Cu((NC)2CCONH2)2(OH2)] * H2O}'
_chemical_formula_sum 'C8 H8 Cu N6 O4'
_chemical_formula_weight 315.74
_chemical_name_common '((Cu(cdc)!2$(OH!2$)) * H!2$O)!\\infty$'
_space_group_IT_number 2
_symmetry_cell_setting triclinic
_symmetry_Int_Tables_number 2
_symmetry_space_group_name_Hall '-P 1'
_symmetry_space_group_name_H-M 'P -1'
_atom_sites_solution_hydrogens difmap
_atom_sites_solution_primary heavy
_atom_sites_solution_secondary difmap
_audit_conform_dict_location ftp://ftp.iucr.org/pub/cif_core.dic
_audit_conform_dict_name cif_core.dic
_audit_conform_dict_version 2.2
_audit_creation_date 2003-05-19T13:28:57-00:00
_audit_creation_method 'WinGX routine CIF_UPDATE'
_cell_angle_alpha 77.727(4)
_cell_angle_beta 80.513(4)
_cell_angle_gamma 74.160(6)
_cell_formula_units_Z 2
_cell_length_a 7.2230(5)
_cell_length_b 7.4380(5)
_cell_length_c 11.5910(11)
_cell_measurement_reflns_used 9269
_cell_measurement_temperature 293(2)
_cell_measurement_theta_max 27.485
_cell_measurement_theta_min 2.91
_cell_measurement_wavelength 0.71073
_cell_volume 581.59(8)
_computing_cell_refinement 'HKL Scalepack (Otwinowski & Minor 1997)'
_computing_data_collection 'Collect (Nonius BV, 1997-2000)'
_computing_data_reduction 'HKL Denzo and Scalepack (Otwinowski & Minor 1997)'
_computing_molecular_graphics 'X-Seed (Barbour, 2001)'
_computing_publication_material 'WinGX publication routines (Farrugia, 1999)'
_computing_structure_refinement 'SHELXL-97 (Sheldrick, 1997)'
_computing_structure_solution 'DIRDIF-99 (Beurskens, 1999)'
_diffrn_ambient_temperature 293(2)
_diffrn_measured_fraction_theta_full 0.995
_diffrn_measured_fraction_theta_max 0.995
_diffrn_measurement_device '95mm CCD camera on \k-goniostat'
_diffrn_measurement_device_type KappaCCD
_diffrn_measurement_method '\f and \w rotations'
_diffrn_orient_matrix_type 'by Nonius Collect from scalepack cell'
_diffrn_orient_matrix_UB_11 0.1135273
_diffrn_orient_matrix_UB_12 -0.0344702
_diffrn_orient_matrix_UB_13 -0.0832873
_diffrn_orient_matrix_UB_21 -0.0878271
_diffrn_orient_matrix_UB_22 -0.111014
_diffrn_orient_matrix_UB_23 -0.0125558
_diffrn_orient_matrix_UB_31 -0.0377672
_diffrn_orient_matrix_UB_32 0.0565264
_diffrn_orient_matrix_UB_33 -0.0573202
_diffrn_radiation_monochromator graphite
_diffrn_radiation_probe x-ray
_diffrn_radiation_type MoK\a
_diffrn_radiation_wavelength 0.7107
_diffrn_reflns_av_R_equivalents 0.0417
_diffrn_reflns_av_unetI/netI 0.0418
_diffrn_reflns_limit_h_max 9
_diffrn_reflns_limit_h_min -9
_diffrn_reflns_limit_k_max 9
_diffrn_reflns_limit_k_min -9
_diffrn_reflns_limit_l_max 15
_diffrn_reflns_limit_l_min -15
_diffrn_reflns_number 9744
_diffrn_reflns_theta_full 27.48
_diffrn_reflns_theta_max 27.48
_diffrn_reflns_theta_min 3.62
_diffrn_source 'fine focus sealed tube'
_exptl_absorpt_coefficient_mu 1.9
_exptl_absorpt_correction_T_max 0.823
_exptl_absorpt_correction_T_min 0.771
_exptl_absorpt_correction_type multi-scan
_exptl_absorpt_process_details 'Sortav Blessing (1995)'
_exptl_crystal_colour 'reddish brown'
_exptl_crystal_density_diffrn 1.803
_exptl_crystal_density_method 'not measured'
_exptl_crystal_description block
_exptl_crystal_F_000 318
_exptl_crystal_size_max 0.18
_exptl_crystal_size_mid 0.12
_exptl_crystal_size_min 0.1
_refine_diff_density_max 0.624
_refine_diff_density_min -0.658
_refine_diff_density_rms 0.102
_refine_ls_extinction_method none
_refine_ls_goodness_of_fit_ref 1.156
_refine_ls_hydrogen_treatment refxyz
_refine_ls_matrix_type full
_refine_ls_number_parameters 198
_refine_ls_number_reflns 2661
_refine_ls_number_restraints 10
_refine_ls_restrained_S_all 1.156
_refine_ls_R_factor_all 0.046
_refine_ls_R_factor_gt 0.0399
_refine_ls_shift/su_max 0.001
_refine_ls_shift/su_mean 0
_refine_ls_structure_factor_coef Fsqd
_refine_ls_weighting_details 'calc w=1/[\s^2^(Fo^2^)+(0.0301P)^2^+1.2192P] where P=(Fo^2^+2Fc^2^)/3'
_refine_ls_weighting_scheme calc
_refine_ls_wR_factor_gt 0.0988
_refine_ls_wR_factor_ref 0.1012
_reflns_number_gt 2397
_reflns_number_total 2661
_reflns_threshold_expression >2sigma(I)
_cod_data_source_file b306169h.txt
_cod_data_source_block k01prr22
_cod_original_formula_sum 'C8 H8 Cu1 N6 O4'
_cod_database_code 7013282
_refine_ls_hydrogen_treatment_special
;
All hydrogens on hetero atoms are unless otherwise stated located from the
Fourier difference map and in the refinement restrained to have bondlengths
of 1.00(1)\%A. Their thermal factors are set to 1.2*U~iso~ of the atom on
which they are riding. All other hydrogen atoms are modelled as riding with
SHELXL standard parameters for bondlengths, -angles and thermal factors.
;

loop_
_symmetry_equiv_pos_as_xyz
'x, y, z'
'-x, -y, -z'

loop_
_atom_site_label
_atom_site_type_symbol
_atom_site_fract_x
_atom_site_fract_y
_atom_site_fract_z
_atom_site_U_iso_or_equiv
_atom_site_adp_type
_atom_site_occupancy
_atom_site_symmetry_multiplicity
_atom_site_calc_flag
_atom_site_refinement_flags
_atom_site_disorder_assembly
_atom_site_disorder_group
Cu1 Cu 0.08418(5) 1.02363(5) 0.74959(3) 0.01581(13) Uani 1 1 d . . .
N11 N -0.1038(4) 0.8889(4) 0.8505(2) 0.0218(6) Uani 1 1 d . . .
C12 C -0.2383(4) 0.8384(4) 0.8973(3) 0.0158(6) Uani 1 1 d . . .
C13 C -0.4024(4) 0.7789(4) 0.9553(3) 0.0156(6) Uani 1 1 d . . .
C14 C -0.5782(4) 0.8593(4) 0.9068(2) 0.0146(6) Uani 1 1 d . . .
N15 N -0.7209(4) 0.9266(4) 0.8653(2) 0.0172(5) Uani 1 1 d . . .
C16 C -0.3916(5) 0.6363(4) 1.0629(3) 0.0187(6) Uani 1 1 d . . .
O17 O -0.5444(3) 0.5983(4) 1.1213(2) 0.0295(6) Uani 1 1 d . . .
N18 N -0.2177(4) 0.5464(4) 1.0960(3) 0.0292(7) Uani 1 1 d D . .
H181 H -0.151(5) 0.626(5) 1.105(4) 0.035 Uiso 1 1 d D . .
H182 H -0.216(6) 0.452(4) 1.159(2) 0.035 Uiso 1 1 d D . .
N21 N 0.2773(4) 1.1490(4) 0.6451(2) 0.0173(5) Uani 1 1 d . . .
C22 C 0.4190(4) 1.1757(4) 0.5903(3) 0.0146(6) Uani 1 1 d . . .
C23 C 0.5910(4) 1.2065(4) 0.5234(3) 0.0149(6) Uani 1 1 d . . .
C24 C 0.7582(4) 1.1532(4) 0.5823(3) 0.0164(6) Uani 1 1 d . . .
N25 N 0.8931(4) 1.1104(4) 0.6314(2) 0.0200(6) Uani 1 1 d . . .
C26 C 0.6037(4) 1.2753(4) 0.3959(3) 0.0155(6) Uani 1 1 d . . .
O27 O 0.7692(3) 1.2811(3) 0.3367(2) 0.0234(5) Uani 1 1 d . . .
N28 N 0.4474(4) 1.3250(4) 0.3425(2) 0.0172(5) Uani 1 1 d D . .
H281 H 0.334(3) 1.330(5) 0.387(3) 0.021 Uiso 1 1 d D . .
H282 H 0.453(5) 1.388(5) 0.2678(14) 0.021 Uiso 1 1 d D . .
O1W O -0.0560(3) 1.3017(4) 0.8223(2) 0.0290(6) Uani 1 1 d D . .
H11W H -0.052(5) 1.399(4) 0.761(2) 0.035 Uiso 1 1 d D . .
H12W H -0.177(2) 1.307(5) 0.856(3) 0.035 Uiso 1 1 d D . .
O2W O -0.0455(4) 1.5656(4) 0.6081(2) 0.0308(6) Uani 1 1 d D . .
H21W H -0.029(6) 1.540(6) 0.5355(18) 0.037 Uiso 1 1 d D . .
H22W H 0.038(5) 1.630(5) 0.617(3) 0.037 Uiso 1 1 d D . .

loop_
_atom_site_aniso_label
_atom_site_aniso_U_11
_atom_site_aniso_U_22
_atom_site_aniso_U_33
_atom_site_aniso_U_23
_atom_site_aniso_U_13
_atom_site_aniso_U_12
Cu1 0.00851(19) 0.0241(2) 0.01358(19) 0.00420(14) -0.00308(13) -0.00669(14)
N11 0.0120(12) 0.0312(15) 0.0192(13) 0.0072(11) -0.0045(10) -0.0076(11)
C12 0.0136(14) 0.0178(14) 0.0143(14) 0.0029(11) -0.0056(11) -0.0033(12)
C13 0.0123(14) 0.0184(14) 0.0154(14) 0.0041(11) -0.0030(11) -0.0070(12)
C14 0.0160(14) 0.0184(14) 0.0095(13) 0.0010(11) 0.0009(11) -0.0084(12)
N15 0.0124(12) 0.0243(13) 0.0143(12) 0.0036(10) -0.0030(10) -0.0082(10)
C16 0.0201(15) 0.0190(15) 0.0169(15) 0.0031(12) -0.0065(12) -0.0070(13)
O17 0.0191(12) 0.0364(14) 0.0254(12) 0.0094(10) 0.0007(10) -0.0077(11)
N18 0.0200(14) 0.0284(16) 0.0369(17) 0.0200(13) -0.0180(13) -0.0135(12)
N21 0.0138(12) 0.0224(13) 0.0153(12) 0.0026(10) -0.0035(10) -0.0072(10)
C22 0.0140(14) 0.0172(14) 0.0124(13) 0.0011(11) -0.0064(11) -0.0035(11)
C23 0.0112(13) 0.0192(14) 0.0133(14) 0.0027(11) -0.0027(11) -0.0055(11)
C24 0.0142(14) 0.0213(15) 0.0118(13) 0.0040(11) 0.0013(11) -0.0084(12)
N25 0.0138(12) 0.0302(15) 0.0148(12) 0.0051(11) -0.0034(10) -0.0091(11)
C26 0.0135(14) 0.0174(14) 0.0158(14) 0.0002(11) -0.0025(11) -0.0061(11)
O27 0.0137(11) 0.0355(13) 0.0187(11) 0.0014(10) -0.0015(9) -0.0069(10)
N28 0.0082(11) 0.0305(14) 0.0092(11) 0.0059(10) -0.0010(9) -0.0060(10)
O1W 0.0205(12) 0.0309(14) 0.0358(14) -0.0093(11) -0.0039(11) -0.0039(11)
O2W 0.0233(13) 0.0290(13) 0.0397(15) -0.0016(11) -0.0051(11) -0.0085(11)

loop_
_atom_type_symbol
_atom_type_description
_atom_type_scat_dispersion_real
_atom_type_scat_dispersion_imag
_atom_type_scat_source
C C 0.0033 0.0016 'International Tables Vol C Tables 4.2.6.8 and 6.1.1.4'
H H 0 0 'International Tables Vol C Tables 4.2.6.8 and 6.1.1.4'
Cu Cu 0.3201 1.2651 'International Tables Vol C Tables 4.2.6.8 and 6.1.1.4'
N N 0.0061 0.0033 'International Tables Vol C Tables 4.2.6.8 and 6.1.1.4'
O O 0.0106 0.006 'International Tables Vol C Tables 4.2.6.8 and 6.1.1.4'

loop_
_geom_angle_atom_site_label_1
_geom_angle_atom_site_label_2
_geom_angle_atom_site_label_3
_geom_angle
_geom_angle_site_symmetry_1
_geom_angle_site_symmetry_3
_geom_angle_publ_flag
N11 Cu1 N21 177.56(12) . . ?
N11 Cu1 N15 93.36(10) . 1_655 ?
N21 Cu1 N15 86.67(10) . 1_655 ?
N11 Cu1 N25 86.27(10) . 1_455 ?
N21 Cu1 N25 93.59(10) . 1_455 ?
N15 Cu1 N25 177.60(12) 1_655 1_455 ?
N11 Cu1 O1W 93.13(11) . . ?
N21 Cu1 O1W 89.30(10) . . ?
N15 Cu1 O1W 94.52(10) 1_655 . ?
N25 Cu1 O1W 87.87(11) 1_455 . ?
C12 N11 Cu1 166.8(2) . . ?
N11 C12 C13 179.2(4) . . ?
C12 C13 C14 118.4(3) . . ?
C12 C13 C16 121.0(3) . . ?
C14 C13 C16 120.6(3) . . ?
N15 C14 C13 178.8(3) . . ?
C14 N15 Cu1 162.7(2) . 1_455 ?
O17 C16 N18 121.7(3) . . ?
O17 C16 C13 120.3(3) . . ?
N18 C16 C13 118.0(3) . . ?
C22 N21 Cu1 162.5(3) . . ?
N21 C22 C23 179.4(3) . . ?
C22 C23 C24 117.4(3) . . ?
C22 C23 C26 122.3(3) . . ?
C24 C23 C26 120.2(3) . . ?
N25 C24 C23 179.2(3) . . ?
C24 N25 Cu1 166.7(2) . 1_655 ?
O27 C26 N28 120.8(3) . . ?
O27 C26 C23 119.7(3) . . ?
N28 C26 C23 119.5(3) . . ?

loop_
_geom_bond_atom_site_label_1
_geom_bond_atom_site_label_2
_geom_bond_distance
_geom_bond_site_symmetry_2
_geom_bond_publ_flag
Cu1 N11 1.984(3) . ?
Cu1 N21 1.989(2) . ?
Cu1 N15 1.989(2) 1_655 ?
Cu1 N25 1.990(3) 1_455 ?
Cu1 O1W 2.309(3) . ?
N11 C12 1.148(4) . ?
C12 C13 1.396(4) . ?
C13 C14 1.401(4) . ?
C13 C16 1.454(4) . ?
C14 N15 1.151(4) . ?
N15 Cu1 1.989(2) 1_455 ?
C16 O17 1.264(4) . ?
C16 N18 1.328(4) . ?
N21 C22 1.154(4) . ?
C22 C23 1.400(4) . ?
C23 C24 1.407(4) . ?
C23 C26 1.454(4) . ?
C24 N25 1.145(4) . ?
N25 Cu1 1.990(3) 1_655 ?
C26 O27 1.283(4) . ?
C26 N28 1.304(4) . ?

loop_
_geom_hbond_atom_site_label_D
_geom_hbond_atom_site_label_H
_geom_hbond_atom_site_label_A
_geom_hbond_distance_DH
_geom_hbond_distance_HA
_geom_hbond_distance_DA
_geom_hbond_angle_DHA
_geom_hbond_site_symmetry_A
O1W H11W O2W 0.901(10) 1.938(14) 2.823(4) 167(4) .
O1W H12W O17 0.890(10) 1.934(17) 2.779(3) 158(3) 2_477
O2W H21W O2W 0.883(10) 1.927(15) 2.796(6) 167(4) 2_586
O2W H22W O27 0.894(10) 1.890(13) 2.768(3) 167(4) 2_686
N18 H181 O1W 0.890(10) 2.07(2) 2.893(4) 153(4) 2_577
N18 H182 O27 0.896(10) 2.184(15) 3.060(4) 166(4) 1_446
N28 H281 O2W 0.889(10) 2.01(2) 2.789(4) 146(3) 2_586
N28 H282 O17 0.893(10) 2.049(15) 2.916(3) 163(3) 1_664
